data_4081045
loop_
_publ_author_name
'McKeown, Bradley A.'
'Gonzalez, Hector Emanuel'
'Michaelos, Thoe'
'Gunnoe, T. Brent'
'Cundari, Thomas R.'
'Crabtree, Robert H.'
'Sabat, Michal'

_publ_section_title
;
 Control of Olefin Hydroarylation Catalysis via a Sterically and
 Electronically Flexible Platinum(II) Catalyst Scaffold
;
_journal_issue 14
_journal_name_full Organometallics
_journal_page_first 3903
_journal_paper_doi 10.1021/om400390e
_journal_volume 32
_journal_year 2013
_chemical_formula_sum 'C50 H48 N4 Pt2'
_chemical_formula_weight 1095.10
_chemical_name_systematic
; 
 ? 
;
_space_group_IT_number 14
_symmetry_cell_setting monoclinic
_symmetry_space_group_name_Hall '-P 2yn'
_symmetry_space_group_name_H-M 'P 1 21/n 1'
_atom_sites_solution_hydrogens geom
_atom_sites_solution_primary direct
_atom_sites_solution_secondary difmap
_audit_creation_method SHELXL-97
_cell_angle_alpha 90.00
_cell_angle_beta 95.5740(10)
_cell_angle_gamma 90.00
_cell_formula_units_Z 2
_cell_length_a 8.2151(3)
_cell_length_b 14.4433(5)
_cell_length_c 17.3348(6)
_cell_measurement_reflns_used 9234
_cell_measurement_temperature 153(2)
_cell_measurement_theta_max 32.57
_cell_measurement_theta_min 2.86
_cell_volume 2047.10(13)
_computing_cell_refinement 'Bruker SAINT'
_computing_data_collection 'Bruker APEX2'
_computing_data_reduction 'Bruker SAINT'
_computing_molecular_graphics 'Bruker SHELXTL'
_computing_publication_material 'Bruker SHELXTL'
_computing_structure_refinement 'SHELXL-97 (Sheldrick, 2008)'
_computing_structure_solution 'SHELXS-97 (Sheldrick, 2008)'
_diffrn_ambient_temperature 153(2)
_diffrn_measured_fraction_theta_full 0.988
_diffrn_measured_fraction_theta_max 0.988
_diffrn_measurement_device_type 'Bruker APEX-II CCD'
_diffrn_measurement_method '\f and \w scans'
_diffrn_radiation_monochromator graphite
_diffrn_radiation_source 'fine-focus sealed tube'
_diffrn_radiation_type MoK\a
_diffrn_radiation_wavelength 0.71073
_diffrn_reflns_av_R_equivalents 0.0246
_diffrn_reflns_av_sigmaI/netI 0.0196
_diffrn_reflns_limit_h_max 10
_diffrn_reflns_limit_h_min -12
_diffrn_reflns_limit_k_max 21
_diffrn_reflns_limit_k_min -19
_diffrn_reflns_limit_l_max 25
_diffrn_reflns_limit_l_min -24
_diffrn_reflns_number 30795
_diffrn_reflns_theta_full 32.57
_diffrn_reflns_theta_max 32.57
_diffrn_reflns_theta_min 1.84
_exptl_absorpt_coefficient_mu 6.867
_exptl_absorpt_correction_T_max 0.2586
_exptl_absorpt_correction_T_min 0.1748
_exptl_absorpt_correction_type empirical
_exptl_absorpt_process_details 'Bruker SADABS'
_exptl_crystal_colour colourless
_exptl_crystal_density_diffrn 1.777
_exptl_crystal_density_meas 0
_exptl_crystal_density_method 'not measured'
_exptl_crystal_description prism
_exptl_crystal_F_000 1064
_exptl_crystal_size_max 0.39
_exptl_crystal_size_mid 0.29
_exptl_crystal_size_min 0.27
_refine_diff_density_max 1.365
_refine_diff_density_min -2.826
_refine_diff_density_rms 0.171
_refine_ls_extinction_coef 0
_refine_ls_extinction_method none
_refine_ls_goodness_of_fit_ref 0.873
_refine_ls_hydrogen_treatment mixed
_refine_ls_matrix_type full
_refine_ls_number_parameters 255
_refine_ls_number_reflns 7072
_refine_ls_number_restraints 0
_refine_ls_restrained_S_all 0.873
_refine_ls_R_factor_all 0.0261
_refine_ls_R_factor_gt 0.0235
_refine_ls_shift/su_max 0.002
_refine_ls_shift/su_mean 0.000
_refine_ls_structure_factor_coef Fsqd
_refine_ls_weighting_details 'calc w=1/[\s^2^(Fo^2^)+(0.1000P)^2^+0.0000P] where P=(Fo^2^+2Fc^2^)/3'
_refine_ls_weighting_scheme calc
_refine_ls_wR_factor_gt 0.0957
_refine_ls_wR_factor_ref 0.0999
_reflns_number_gt 6593
_reflns_number_total 7072
_reflns_threshold_expression >2sigma(I)
_cod_data_source_file om400390e_si_001.cif
_cod_data_source_block Me2DPMPtPh2
_cod_depositor_comments
;
The following automatic conversions were performed:

'_symmetry_cell_setting' value 'Monoclinic' changed to 'monoclinic'
according to /home/saulius/struct/CIF-dictionaries/cif_core.dic
dictionary named 'cif_core.dic' version 2.4.2 from 2011-04-26.

Automatic conversion script
Id: cif_fix_values 1891 2012-01-12 08:04:46Z andrius 
;
_cod_original_cell_volume 2047.1(1)
_cod_original_sg_symbol_H-M P2(1)/n
_cod_database_code 4081045

loop_
_symmetry_equiv_pos_as_xyz
'x, y, z'
'-x+1/2, y+1/2, -z+1/2'
'-x, -y, -z'
'x-1/2, -y-1/2, z-1/2'

loop_
_atom_site_label
_atom_site_type_symbol
_atom_site_fract_x
_atom_site_fract_y
_atom_site_fract_z
_atom_site_U_iso_or_equiv
_atom_site_adp_type
_atom_site_occupancy
_atom_site_symmetry_multiplicity
_atom_site_calc_flag
_atom_site_refinement_flags
Pt Pt 0.530608(10) 0.206234(5) 0.892875(5) 0.01501(5) Uani 1 1 d .
N1 N 0.7453(3) 0.18827(16) 0.83465(13) 0.0181(4) Uani 1 1 d .
N2 N 0.6235(2) 0.34343(13) 0.91203(12) 0.0181(4) Uani 1 1 d .
C1 C 0.3270(3) 0.23043(17) 0.94383(13) 0.0160(4) Uani 1 1 d .
C2 C 0.2882(3) 0.1863(2) 1.01212(16) 0.0230(5) Uani 1 1 d .
H2 H 0.3624 0.1424 1.0364 0.028 Uiso 1 1 calc R
C3 C 0.1437(4) 0.20545(16) 1.0452(2) 0.0269(6) Uani 1 1 d .
H3 H 0.1220 0.1750 1.0917 0.032 Uiso 1 1 calc R
C4 C 0.0320(3) 0.2679(2) 1.01115(17) 0.0265(5) Uani 1 1 d .
H4 H -0.0675 0.2796 1.0331 0.032 Uiso 1 1 calc R
C5 C 0.0673(3) 0.3137(2) 0.94375(17) 0.0248(5) Uani 1 1 d .
H5 H -0.0077 0.3575 0.9198 0.030 Uiso 1 1 calc R
C6 C 0.2115(4) 0.29520(14) 0.91206(17) 0.0200(5) Uani 1 1 d .
H6 H 0.2338 0.3277 0.8666 0.024 Uiso 1 1 calc R
C7 C 0.4376(3) 0.08422(16) 0.85651(14) 0.0180(4) Uani 1 1 d .
C8 C 0.4276(3) 0.06582(18) 0.77593(15) 0.0253(5) Uani 1 1 d .
H8 H 0.4681 0.1105 0.7424 0.030 Uiso 1 1 calc R
C9 C 0.3601(4) -0.0159(2) 0.74434(17) 0.0316(6) Uani 1 1 d .
H9 H 0.3546 -0.0259 0.6900 0.038 Uiso 1 1 calc R
C10 C 0.3008(3) -0.08279(19) 0.79193(18) 0.0294(5) Uani 1 1 d .
H10 H 0.2537 -0.1383 0.7705 0.035 Uiso 1 1 calc R
C11 C 0.3112(3) -0.06740(18) 0.87069(18) 0.0293(5) Uani 1 1 d .
H11 H 0.2733 -0.1132 0.9039 0.035 Uiso 1 1 calc R
C12 C 0.3767(3) 0.01455(17) 0.90177(15) 0.0230(5) Uani 1 1 d .
H12 H 0.3804 0.0237 0.9562 0.028 Uiso 1 1 calc R
C13 C 0.8588(3) 0.12067(16) 0.84930(15) 0.0196(4) Uani 1 1 d .
C14 C 0.9951(3) 0.11572(18) 0.80764(16) 0.0258(5) Uani 1 1 d .
H14 H 1.0733 0.0678 0.8182 0.031 Uiso 1 1 calc R
C15 C 1.0165(3) 0.1803(2) 0.75126(16) 0.0287(5) Uani 1 1 d .
H15 H 1.1086 0.1770 0.7222 0.034 Uiso 1 1 calc R
C16 C 0.9012(3) 0.2510(2) 0.73719(15) 0.0262(5) Uani 1 1 d .
H16 H 0.9139 0.2967 0.6989 0.031 Uiso 1 1 calc R
C17 C 0.7677(3) 0.25270(17) 0.78044(13) 0.0202(4) Uani 1 1 d .
C18 C 0.6463(3) 0.33149(19) 0.77365(14) 0.0237(5) Uani 1 1 d .
H18A H 0.6678 0.3717 0.7295 0.028 Uiso 1 1 calc R
H18B H 0.5340 0.3065 0.7637 0.028 Uiso 1 1 calc R
C19 C 0.6603(3) 0.38742(16) 0.84726(15) 0.0209(4) Uani 1 1 d .
C20 C 0.7189(3) 0.47800(18) 0.84828(17) 0.0277(5) Uani 1 1 d .
H20 H 0.7431 0.5074 0.8017 0.033 Uiso 1 1 calc R
C21 C 0.7411(4) 0.52398(18) 0.9178(2) 0.0322(6) Uani 1 1 d .
H21 H 0.7796 0.5860 0.9200 0.039 Uiso 1 1 calc R
C22 C 0.7067(4) 0.47901(18) 0.98472(17) 0.0278(5) Uani 1 1 d .
H22 H 0.7226 0.5100 1.0332 0.033 Uiso 1 1 calc R
C23 C 0.6488(3) 0.38839(16) 0.98119(15) 0.0203(4) Uani 1 1 d .
C24 C 0.8343(4) 0.05360(19) 0.91250(18) 0.0294(5) Uani 1 1 d .
H24A H 0.8128 0.0875 0.9594 0.044 Uiso 1 1 calc R
H24B H 0.9330 0.0158 0.9232 0.044 Uiso 1 1 calc R
H24C H 0.7411 0.0134 0.8964 0.044 Uiso 1 1 calc R
C25 C 0.6148(3) 0.33804(18) 1.05325(14) 0.0240(5) Uani 1 1 d .
H25A H 0.5023 0.3505 1.0645 0.036 Uiso 1 1 calc R
H25B H 0.6909 0.3593 1.0967 0.036 Uiso 1 1 calc R
H25C H 0.6291 0.2714 1.0458 0.036 Uiso 1 1 calc R

loop_
_atom_site_aniso_label
_atom_site_aniso_U_11
_atom_site_aniso_U_22
_atom_site_aniso_U_33
_atom_site_aniso_U_23
_atom_site_aniso_U_13
_atom_site_aniso_U_12
Pt 0.01268(7) 0.01680(7) 0.01543(7) -0.00022(2) 0.00080(4) 0.00079(2)
N1 0.0128(9) 0.0243(9) 0.0170(9) -0.0016(8) -0.0001(7) 0.0016(8)
N2 0.0162(9) 0.0167(8) 0.0214(9) 0.0011(7) 0.0030(7) 0.0023(7)
C1 0.0168(10) 0.0150(9) 0.0160(9) 0.0008(8) 0.0004(8) 0.0010(8)
C2 0.0201(12) 0.0250(10) 0.0242(12) 0.0071(10) 0.0038(9) 0.0037(10)
C3 0.0229(15) 0.0308(15) 0.0282(15) 0.0022(9) 0.0092(12) -0.0030(9)
C4 0.0148(10) 0.0323(12) 0.0336(13) -0.0050(11) 0.0081(10) 0.0002(10)
C5 0.0172(11) 0.0268(11) 0.0291(13) 0.0015(10) -0.0040(10) 0.0061(10)
C6 0.0200(12) 0.0192(11) 0.0201(12) -0.0006(7) -0.0015(10) 0.0028(7)
C7 0.0133(9) 0.0177(9) 0.0226(10) -0.0040(8) 0.0003(8) 0.0004(8)
C8 0.0254(12) 0.0252(11) 0.0264(12) -0.0055(9) 0.0077(10) -0.0015(9)
C9 0.0336(15) 0.0313(13) 0.0295(13) -0.0126(11) 0.0015(11) -0.0026(11)
C10 0.0245(12) 0.0233(11) 0.0405(15) -0.0114(11) 0.0030(11) -0.0034(10)
C11 0.0274(13) 0.0208(11) 0.0394(15) 0.0011(10) 0.0013(11) 0.0018(10)
C12 0.0219(11) 0.0218(11) 0.0245(11) 0.0024(9) -0.0022(9) -0.0002(9)
C13 0.0136(10) 0.0210(10) 0.0230(11) -0.0063(8) -0.0044(8) -0.0002(8)
C14 0.0206(11) 0.0284(12) 0.0286(13) -0.0099(9) 0.0037(10) 0.0004(9)
C15 0.0194(12) 0.0420(14) 0.0262(13) -0.0074(12) 0.0088(10) -0.0012(12)
C16 0.0229(12) 0.0367(14) 0.0191(11) 0.0007(10) 0.0027(9) -0.0032(10)
C17 0.0188(10) 0.0263(11) 0.0148(9) -0.0017(8) -0.0025(8) 0.0001(8)
C18 0.0210(11) 0.0312(13) 0.0183(10) 0.0055(9) -0.0012(8) 0.0026(9)
C19 0.0162(10) 0.0226(11) 0.0238(11) 0.0044(8) 0.0007(9) 0.0028(8)
C20 0.0252(12) 0.0231(11) 0.0344(14) 0.0101(10) 0.0017(10) 0.0017(10)
C21 0.0298(14) 0.0182(11) 0.0485(17) 0.0023(10) 0.0028(12) -0.0002(10)
C22 0.0265(12) 0.0210(11) 0.0357(14) -0.0064(10) 0.0024(11) 0.0011(9)
C23 0.0189(11) 0.0186(10) 0.0233(11) -0.0018(8) 0.0015(9) 0.0029(8)
C24 0.0247(12) 0.0268(12) 0.0366(14) 0.0067(10) 0.0033(11) 0.0079(10)
C25 0.0236(12) 0.0284(12) 0.0203(11) -0.0046(9) 0.0027(9) -0.0001(9)

loop_
_atom_type_symbol
_atom_type_description
_atom_type_scat_dispersion_real
_atom_type_scat_dispersion_imag
_atom_type_scat_source
C C 0.0033 0.0016 'International Tables Vol C Tables 4.2.6.8 and 6.1.1.4'
H H 0.0000 0.0000 'International Tables Vol C Tables 4.2.6.8 and 6.1.1.4'
N N 0.0061 0.0033 'International Tables Vol C Tables 4.2.6.8 and 6.1.1.4'
Pt Pt -1.7033 8.3905 'International Tables Vol C Tables 4.2.6.8 and 6.1.1.4'

loop_
_geom_angle_atom_site_label_1
_geom_angle_atom_site_label_2
_geom_angle_atom_site_label_3
_geom_angle
C1 Pt C7 89.02(10)
C1 Pt N1 176.44(8)
C7 Pt N1 92.97(9)
C1 Pt N2 94.06(9)
C7 Pt N2 170.48(9)
N1 Pt N2 83.51(8)
C17 N1 C13 119.3(2)
C17 N1 Pt 114.93(17)
C13 N1 Pt 125.75(18)
C19 N2 C23 118.7(2)
C19 N2 Pt 114.37(16)
C23 N2 Pt 126.90(16)
C6 C1 C2 115.5(2)
C6 C1 Pt 120.37(19)
C2 C1 Pt 124.11(19)
C3 C2 C1 121.8(2)
C4 C3 C2 120.8(3)
C3 C4 C5 118.9(2)
C6 C5 C4 119.8(2)
C5 C6 C1 123.1(3)
C12 C7 C8 115.4(2)
C12 C7 Pt 127.18(18)
C8 C7 Pt 117.41(18)
C9 C8 C7 122.0(2)
C10 C9 C8 120.3(3)
C11 C10 C9 119.0(2)
C10 C11 C12 120.5(3)
C11 C12 C7 122.9(2)
N1 C13 C14 120.8(2)
N1 C13 C24 117.8(2)
C14 C13 C24 121.4(2)
C15 C14 C13 119.9(2)
C14 C15 C16 119.2(2)
C17 C16 C15 118.5(2)
N1 C17 C16 122.2(2)
N1 C17 C18 116.2(2)
C16 C17 C18 121.5(2)
C19 C18 C17 110.1(2)
N2 C19 C20 122.4(2)
N2 C19 C18 116.6(2)
C20 C19 C18 120.8(2)
C21 C20 C19 118.8(2)
C20 C21 C22 119.3(3)
C21 C22 C23 120.1(3)
N2 C23 C22 120.6(2)
N2 C23 C25 118.6(2)
C22 C23 C25 120.8(2)

loop_
_geom_bond_atom_site_label_1
_geom_bond_atom_site_label_2
_geom_bond_distance
Pt C1 1.997(2)
Pt C7 1.998(2)
Pt N1 2.131(2)
Pt N2 2.138(2)
N1 C17 1.348(3)
N1 C13 1.357(3)
N2 C19 1.350(3)
N2 C23 1.361(3)
C1 C6 1.406(3)
C1 C2 1.408(3)
C2 C3 1.395(4)
C3 C4 1.378(4)
C4 C5 1.398(4)
C5 C6 1.379(4)
C7 C12 1.398(3)
C7 C8 1.417(4)
C8 C9 1.393(4)
C9 C10 1.389(4)
C10 C11 1.378(4)
C11 C12 1.387(4)
C13 C14 1.392(4)
C13 C24 1.491(4)
C14 C15 1.375(4)
C15 C16 1.397(4)
C16 C17 1.388(3)
C17 C18 1.510(4)
C18 C19 1.505(4)
C19 C20 1.394(3)
C20 C21 1.373(4)
C21 C22 1.382(4)
C22 C23 1.392(3)
C23 C25 1.495(3)
